data_7226016
loop_
_publ_author_name
'Ismael, Amin Lopes'
'Henriques, Marta Sofia da Costa'
'Marques, C\'atia Filipa Sousa'
'Rodrigues, Maria Jo\~ao'
'Barreira, Lu\'isa Afonso'
'Paix\~ao, Jos\'e Ant\'onio'
'Fausto, Rui'
'Lurdes S Cristiano, Maria'

_publ_section_title
;
 Exploring saccharinate-tetrazoles as selective Cu (II) ligands:
 structure, magnetic properties and cytotoxicity of copper (II) complexes
 based on 5-(3-aminosaccharyl)-tetrazoles
;
_journal_name_full 'RSC Adv.'
_journal_paper_doi 10.1039/C6RA15051A
_journal_year 2016
_chemical_formula_moiety 'C18 H16 Cu N12 O5 S2, H2 O'
_chemical_formula_sum 'C18 H18 Cu N12 O6 S2'
_chemical_formula_weight 626.10
_chemical_melting_point 582
_chemical_name_systematic
'monoaqua-bis(N-(2-Methyl-2H--tetrazol-5-yl-kN4)-N-(1,1-dioxo-1,2-benzisothiazol-3-yl-kN)azanido)copper(II) monohydrate'
_space_group_crystal_system triclinic
_space_group_IT_number 2
_space_group_name_Hall '-P 1'
_space_group_name_H-M_alt 'P -1'
_symmetry_space_group_name_Hall '-P 1'
_symmetry_space_group_name_H-M 'P -1'
_atom_sites_solution_hydrogens mixed
_audit_creation_method SHELXL-2014/7
_audit_update_record
;
2016-05-11 deposited with the CCDC.
2016-07-19 downloaded from the CCDC.
;
_cell_angle_alpha 97.439(2)
_cell_angle_beta 98.638(2)
_cell_angle_gamma 91.496(2)
_cell_formula_units_Z 2
_cell_length_a 8.4669(3)
_cell_length_b 11.3079(4)
_cell_length_c 12.7311(4)
_cell_measurement_reflns_used 9927
_cell_measurement_temperature 293(2)
_cell_measurement_theta_max 56.269
_cell_measurement_theta_min 4.548
_cell_volume 1193.65(7)
_computing_cell_refinement 'SAINT (Bruker, 2003)'
_computing_data_collection 'SMART (Bruker, 2003)'
_computing_data_reduction 'SAINT (Bruker, 2003)'
_computing_molecular_graphics 'PLATON (Spek, 2003)'
_computing_publication_material 'SHELXL-2014/7 (Sheldrick, 2014)'
_computing_structure_refinement 'SHELXL-2014/7 (Sheldrick, 2014)'
_computing_structure_solution 'SHELXT-2014/4 (Sheldrick, 2014)'
_diffrn_ambient_temperature 293(2)
_diffrn_measured_fraction_theta_full 1.000
_diffrn_measured_fraction_theta_max 1.000
_diffrn_measurement_device_type 'Bruker APEXII CCD area-detector diffractometer'
_diffrn_measurement_method '\f and \w scans'
_diffrn_radiation_monochromator graphite
_diffrn_radiation_source 'fine-focus sealed tube'
_diffrn_radiation_type MoK\a
_diffrn_radiation_wavelength 0.71073
_diffrn_reflns_av_R_equivalents 0.0278
_diffrn_reflns_av_unetI/netI 0.0219
_diffrn_reflns_Laue_measured_fraction_full 1.000
_diffrn_reflns_Laue_measured_fraction_max 1.000
_diffrn_reflns_limit_h_max 10
_diffrn_reflns_limit_h_min -10
_diffrn_reflns_limit_k_max 14
_diffrn_reflns_limit_k_min -14
_diffrn_reflns_limit_l_max 16
_diffrn_reflns_limit_l_min -16
_diffrn_reflns_number 27450
_diffrn_reflns_point_group_measured_fraction_full 1.000
_diffrn_reflns_point_group_measured_fraction_max 1.000
_diffrn_reflns_theta_full 25.242
_diffrn_reflns_theta_max 27.497
_diffrn_reflns_theta_min 2.274
_exptl_absorpt_coefficient_mu 1.155
_exptl_absorpt_correction_T_max 1.0
_exptl_absorpt_correction_T_min 0.776
_exptl_absorpt_correction_type multi-scan
_exptl_absorpt_process_details 'SADABS (Sheldrick, 2000)'
_exptl_crystal_colour 'light green'
_exptl_crystal_density_diffrn 1.742
_exptl_crystal_description block
_exptl_crystal_F_000 638
_exptl_crystal_preparation 'Magnetic properties'
_exptl_crystal_recrystallization_method 'Re-crystallisation from solvent'
_exptl_crystal_size_max 0.440
_exptl_crystal_size_mid 0.170
_exptl_crystal_size_min 0.110
_refine_diff_density_max 0.425
_refine_diff_density_min -0.451
_refine_diff_density_rms 0.053
_refine_ls_extinction_method none
_refine_ls_goodness_of_fit_ref 1.028
_refine_ls_hydrogen_treatment mixed
_refine_ls_matrix_type full
_refine_ls_number_parameters 366
_refine_ls_number_reflns 5483
_refine_ls_number_restraints 0
_refine_ls_restrained_S_all 1.028
_refine_ls_R_factor_all 0.0408
_refine_ls_R_factor_gt 0.0306
_refine_ls_shift/su_max 0.000
_refine_ls_shift/su_mean 0.000
_refine_ls_structure_factor_coef Fsqd
_refine_ls_weighting_details 'w=1/[\s^2^(Fo^2^)+(0.0430P)^2^+0.4613P] where P=(Fo^2^+2Fc^2^)/3'
_refine_ls_weighting_scheme calc
_refine_ls_wR_factor_gt 0.0780
_refine_ls_wR_factor_ref 0.0838
_reflns_Friedel_coverage 0.000
_reflns_number_gt 4517
_reflns_number_total 5483
_reflns_threshold_expression 'I > 2\s(I)'
_cod_data_source_file c6ra15051a2.cif
_cod_data_source_block amin1
_cod_database_code 7226016
_shelx_shelxl_version_number 2014/7
_shelx_space_group_comment
;
The symmetry employed for this shelxl refinement is uniquely defined
by the following loop, which should always be used as a source of
symmetry information in preference to the above space-group names.
They are only intended as comments.
;
_shelx_estimated_absorpt_t_min 0.630
_shelx_estimated_absorpt_t_max 0.883
_solvent_exptl_crystal_recrystallization_method water/acetone

loop_
_space_group_symop_operation_xyz
'x, y, z'
'-x, -y, -z'

loop_
_atom_site_label
_atom_site_type_symbol
_atom_site_fract_x
_atom_site_fract_y
_atom_site_fract_z
_atom_site_U_iso_or_equiv
_atom_site_adp_type
_atom_site_occupancy
_atom_site_site_symmetry_order
_atom_site_calc_flag
_atom_site_refinement_flags_posn
_atom_site_refinement_flags_adp
Cu1 Cu 0.34683(3) 0.22162(2) 0.27860(2) 0.03649(9) Uani 1 1 d . .
S1 S 0.17697(6) 0.23472(4) 0.49374(4) 0.03407(12) Uani 1 1 d . .
S1' S 0.13338(6) 0.27862(4) 0.05048(4) 0.03677(13) Uani 1 1 d . .
O10' O 0.1459(2) 0.40287(13) 0.09210(13) 0.0496(4) Uani 1 1 d . .
O11' O 0.2347(2) 0.24130(15) -0.02638(14) 0.0525(4) Uani 1 1 d . .
O10 O 0.2804(2) 0.15840(14) 0.55070(14) 0.0505(4) Uani 1 1 d . .
O11 O 0.03187(19) 0.17939(14) 0.43332(14) 0.0473(4) Uani 1 1 d . .
O1 O 0.5677(3) 0.16176(19) 0.2504(2) 0.0715(7) Uani 1 1 d . .
H1A H 0.609(5) 0.095(4) 0.259(3) 0.107 Uiso 1 1 d . U
H1B H 0.606(5) 0.189(4) 0.221(4) 0.107 Uiso 1 1 d . U
O2 O 0.2941(2) 0.0424(2) 0.74066(17) 0.0620(5) Uani 1 1 d . .
H2A H 0.203(4) 0.032(3) 0.759(3) 0.093 Uiso 1 1 d . U
H2B H 0.288(4) 0.070(3) 0.688(3) 0.093 Uiso 1 1 d . U
N12' N 0.01321(19) 0.03013(14) 0.19568(14) 0.0332(4) Uani 1 1 d . .
N17' N 0.28178(19) 0.06169(14) 0.30023(14) 0.0336(4) Uani 1 1 d . .
N16' N 0.3671(2) 0.00089(15) 0.36941(15) 0.0375(4) Uani 1 1 d . .
N15' N 0.2728(2) -0.08909(14) 0.37704(15) 0.0360(4) Uani 1 1 d . .
N14' N 0.1299(2) -0.09359(15) 0.31775(14) 0.0354(4) Uani 1 1 d . .
N2 N 0.27552(19) 0.30637(14) 0.41685(13) 0.0320(4) Uani 1 1 d . .
N17 N 0.4283(2) 0.37918(15) 0.25976(15) 0.0378(4) Uani 1 1 d . .
N12 N 0.3382(2) 0.51207(14) 0.40426(14) 0.0353(4) Uani 1 1 d . .
N16 N 0.5084(2) 0.39738(17) 0.18054(16) 0.0444(4) Uani 1 1 d . .
N14 N 0.4725(2) 0.57354(16) 0.27123(16) 0.0425(4) Uani 1 1 d . .
N2' N 0.1572(2) 0.19541(15) 0.14794(14) 0.0346(4) Uani 1 1 d . .
N15 N 0.5308(2) 0.51326(17) 0.19114(15) 0.0424(4) Uani 1 1 d . .
C13' C 0.1373(2) 0.00309(16) 0.26828(16) 0.0313(4) Uani 1 1 d . .
C3' C 0.0302(2) 0.11721(17) 0.13936(16) 0.0313(4) Uani 1 1 d . .
C4' C -0.1025(2) 0.13633(18) 0.05410(15) 0.0332(4) Uani 1 1 d . .
C5' C -0.2478(3) 0.0733(2) 0.02344(18) 0.0412(5) Uani 1 1 d . .
H5' H -0.2737 0.0090 0.0575 0.049 Uiso 1 1 calc R U
C6' C -0.3538(3) 0.1085(2) -0.0593(2) 0.0506(6) Uani 1 1 d . .
H6' H -0.4522 0.0673 -0.0809 0.061 Uiso 1 1 calc R U
C7' C -0.3160(3) 0.2039(2) -0.1105(2) 0.0526(6) Uani 1 1 d . .
H7' H -0.3903 0.2268 -0.1648 0.063 Uiso 1 1 calc R U
C8' C -0.1695(3) 0.2656(2) -0.08214(19) 0.0484(6) Uani 1 1 d . .
H8' H -0.1423 0.3287 -0.1171 0.058 Uiso 1 1 calc R U
C9' C -0.0659(3) 0.22924(18) 0.00012(16) 0.0364(4) Uani 1 1 d . .
C3 C 0.2796(2) 0.42653(17) 0.44835(16) 0.0315(4) Uani 1 1 d . .
C9 C 0.1391(2) 0.36157(17) 0.57933(16) 0.0339(4) Uani 1 1 d . .
C13 C 0.4080(2) 0.48654(17) 0.31566(17) 0.0349(4) Uani 1 1 d . .
C4 C 0.2030(2) 0.45977(17) 0.54414(17) 0.0333(4) Uani 1 1 d . .
C5 C 0.1871(3) 0.57269(19) 0.59790(18) 0.0405(5) Uani 1 1 d . .
H5 H 0.2301 0.6404 0.5763 0.049 Uiso 1 1 calc R U
C6 C 0.1058(3) 0.5814(2) 0.68418(19) 0.0466(5) Uani 1 1 d . .
H6 H 0.0935 0.6564 0.7209 0.056 Uiso 1 1 calc R U
C8 C 0.0583(3) 0.3683(2) 0.66589(18) 0.0414(5) Uani 1 1 d . .
H8 H 0.0170 0.3004 0.6882 0.050 Uiso 1 1 calc R U
C7 C 0.0419(3) 0.4817(2) 0.71783(19) 0.0470(5) Uani 1 1 d . .
H7 H -0.0129 0.4909 0.7762 0.056 Uiso 1 1 calc R U
C18' C 0.3211(3) -0.1754(2) 0.4506(2) 0.0503(6) Uani 1 1 d . .
H18D H 0.4288 -0.1557 0.4857 0.075 Uiso 1 1 calc R U
H18E H 0.3154 -0.2541 0.4111 0.075 Uiso 1 1 calc R U
H18F H 0.2509 -0.1731 0.5034 0.075 Uiso 1 1 calc R U
C18 C 0.6156(3) 0.5724(2) 0.1188(2) 0.0549(7) Uani 1 1 d . .
H18A H 0.6808 0.5163 0.0841 0.082 Uiso 1 1 calc R U
H18B H 0.6822 0.6378 0.1592 0.082 Uiso 1 1 calc R U
H18C H 0.5395 0.6019 0.0658 0.082 Uiso 1 1 calc R U

loop_
_atom_site_aniso_label
_atom_site_aniso_U_11
_atom_site_aniso_U_22
_atom_site_aniso_U_33
_atom_site_aniso_U_23
_atom_site_aniso_U_13
_atom_site_aniso_U_12
Cu1 0.03702(14) 0.02651(13) 0.04971(16) 0.01421(11) 0.01257(11) -0.00697(10)
S1 0.0369(3) 0.0246(2) 0.0452(3) 0.0121(2) 0.0148(2) -0.00093(19)
S1' 0.0446(3) 0.0304(2) 0.0390(3) 0.0124(2) 0.0130(2) -0.0054(2)
O10' 0.0663(11) 0.0294(8) 0.0537(10) 0.0116(7) 0.0072(8) -0.0047(7)
O11' 0.0608(10) 0.0526(10) 0.0532(10) 0.0168(8) 0.0309(8) -0.0052(8)
O10 0.0597(10) 0.0432(9) 0.0611(10) 0.0310(8) 0.0263(8) 0.0169(7)
O11 0.0444(9) 0.0375(8) 0.0603(10) -0.0007(7) 0.0182(8) -0.0136(7)
O1 0.0558(11) 0.0479(11) 0.128(2) 0.0306(12) 0.0538(12) 0.0087(9)
O2 0.0479(10) 0.0843(14) 0.0671(13) 0.0401(11) 0.0232(9) 0.0204(10)
N12' 0.0328(8) 0.0311(8) 0.0388(9) 0.0122(7) 0.0097(7) -0.0043(7)
N17' 0.0311(8) 0.0263(8) 0.0458(10) 0.0113(7) 0.0085(7) -0.0027(6)
N16' 0.0353(9) 0.0278(8) 0.0520(11) 0.0136(7) 0.0084(8) -0.0028(7)
N15' 0.0368(9) 0.0251(8) 0.0486(10) 0.0129(7) 0.0088(8) -0.0021(7)
N14' 0.0358(9) 0.0283(8) 0.0444(10) 0.0132(7) 0.0070(7) -0.0048(7)
N2 0.0334(8) 0.0260(8) 0.0402(9) 0.0138(7) 0.0101(7) -0.0025(6)
N17 0.0360(9) 0.0335(9) 0.0470(10) 0.0143(8) 0.0104(8) -0.0077(7)
N12 0.0365(9) 0.0271(8) 0.0439(10) 0.0136(7) 0.0047(7) -0.0049(7)
N16 0.0438(10) 0.0426(10) 0.0502(11) 0.0167(8) 0.0119(9) -0.0119(8)
N14 0.0456(10) 0.0356(9) 0.0487(11) 0.0207(8) 0.0048(9) -0.0113(8)
N2' 0.0372(9) 0.0312(8) 0.0384(9) 0.0136(7) 0.0088(7) -0.0063(7)
N15 0.0416(10) 0.0408(10) 0.0471(11) 0.0219(8) 0.0036(8) -0.0140(8)
C13' 0.0326(10) 0.0241(9) 0.0398(10) 0.0074(8) 0.0117(8) -0.0042(7)
C3' 0.0336(10) 0.0298(9) 0.0338(10) 0.0074(8) 0.0132(8) -0.0006(8)
C4' 0.0376(10) 0.0329(10) 0.0308(10) 0.0064(8) 0.0097(8) 0.0001(8)
C5' 0.0379(11) 0.0469(12) 0.0412(12) 0.0120(9) 0.0098(9) -0.0030(9)
C6' 0.0404(12) 0.0628(16) 0.0477(13) 0.0103(11) 0.0029(10) -0.0036(11)
C7' 0.0542(14) 0.0622(16) 0.0418(13) 0.0152(11) 0.0013(11) 0.0092(12)
C8' 0.0607(15) 0.0467(13) 0.0408(12) 0.0175(10) 0.0082(11) 0.0023(11)
C9' 0.0430(11) 0.0354(11) 0.0333(10) 0.0086(8) 0.0108(9) -0.0003(9)
C3 0.0274(9) 0.0264(9) 0.0405(11) 0.0108(8) -0.0002(8) -0.0016(7)
C9 0.0317(10) 0.0300(10) 0.0403(11) 0.0073(8) 0.0050(8) -0.0002(8)
C13 0.0309(10) 0.0278(10) 0.0463(12) 0.0172(8) -0.0017(9) -0.0065(7)
C4 0.0301(9) 0.0281(9) 0.0410(11) 0.0093(8) -0.0003(8) -0.0011(7)
C5 0.0435(12) 0.0304(10) 0.0465(12) 0.0090(9) 0.0006(10) -0.0017(9)
C6 0.0498(13) 0.0377(12) 0.0488(13) -0.0019(10) 0.0023(11) 0.0065(10)
C8 0.0380(11) 0.0401(12) 0.0477(12) 0.0092(9) 0.0101(10) -0.0028(9)
C7 0.0451(13) 0.0525(14) 0.0445(13) 0.0038(10) 0.0126(10) 0.0019(10)
C18' 0.0478(13) 0.0383(12) 0.0686(16) 0.0294(11) 0.0029(12) -0.0021(10)
C18 0.0560(14) 0.0609(16) 0.0533(14) 0.0313(12) 0.0100(12) -0.0214(12)

loop_
_atom_type_symbol
_atom_type_description
_atom_type_scat_dispersion_real
_atom_type_scat_dispersion_imag
_atom_type_scat_source
C C 0.0033 0.0016 'International Tables Vol C Tables 4.2.6.8 and 6.1.1.4'
H H 0.0000 0.0000 'International Tables Vol C Tables 4.2.6.8 and 6.1.1.4'
Cu Cu 0.3201 1.2651 'International Tables Vol C Tables 4.2.6.8 and 6.1.1.4'
N N 0.0061 0.0033 'International Tables Vol C Tables 4.2.6.8 and 6.1.1.4'
O O 0.0106 0.0060 'International Tables Vol C Tables 4.2.6.8 and 6.1.1.4'
S S 0.1246 0.1234 'International Tables Vol C Tables 4.2.6.8 and 6.1.1.4'

loop_
_geom_angle_atom_site_label_1
_geom_angle_atom_site_label_2
_geom_angle_atom_site_label_3
_geom_angle
N17' Cu1 N17 175.81(7)
N17' Cu1 O1 89.91(7)
N17 Cu1 O1 86.27(8)
N17' Cu1 N2 95.45(7)
N17 Cu1 N2 85.75(7)
O1 Cu1 N2 130.65(9)
N17' Cu1 N2' 83.97(7)
N17 Cu1 N2' 99.31(7)
O1 Cu1 N2' 117.11(10)
N2 Cu1 N2' 112.24(7)
O11 S1 O10 116.08(10)
O11 S1 N2 110.38(9)
O10 S1 N2 110.44(9)
O11 S1 C9 111.20(9)
O10 S1 C9 110.78(10)
N2 S1 C9 96.20(9)
O11' S1' O10' 116.05(10)
O11' S1' N2' 109.99(10)
O10' S1' N2' 111.04(9)
O11' S1' C9' 110.05(10)
O10' S1' C9' 111.90(10)
N2' S1' C9' 96.02(9)
Cu1 O1 H1A 130(3)
Cu1 O1 H1B 118(4)
H1A O1 H1B 110(5)
H2A O2 H2B 111(4)
C3' N12' C13' 120.07(16)
N16' N17' C13' 107.81(15)
N16' N17' Cu1 122.52(13)
C13' N17' Cu1 128.46(13)
N15' N16' N17' 104.52(16)
N16' N15' N14' 115.50(16)
N16' N15' C18' 121.38(18)
N14' N15' C18' 123.06(16)
N15' N14' C13' 102.22(15)
C3 N2 S1 110.58(14)
C3 N2 Cu1 126.37(13)
S1 N2 Cu1 122.35(9)
N16 N17 C13 108.24(16)
N16 N17 Cu1 122.88(15)
C13 N17 Cu1 128.75(14)
C3 N12 C13 120.35(17)
N15 N16 N17 104.00(18)
N15 N14 C13 102.37(17)
C3' N2' S1' 110.75(14)
C3' N2' Cu1 124.73(13)
S1' N2' Cu1 124.14(9)
N16 N15 N14 115.73(17)
N16 N15 C18 122.1(2)
N14 N15 C18 122.14(19)
N14' C13' N17' 109.95(17)
N14' C13' N12' 121.35(17)
N17' C13' N12' 128.69(17)
N12' C3' N2' 128.21(19)
N12' C3' C4' 118.30(17)
N2' C3' C4' 113.49(16)
C9' C4' C5' 119.56(19)
C9' C4' C3' 111.66(18)
C5' C4' C3' 128.76(18)
C4' C5' C6' 118.1(2)
C4' C5' H5' 120.9
C6' C5' H5' 120.9
C5' C6' C7' 121.3(2)
C5' C6' H6' 119.4
C7' C6' H6' 119.4
C8' C7' C6' 121.0(2)
C8' C7' H7' 119.5
C6' C7' H7' 119.5
C9' C8' C7' 116.9(2)
C9' C8' H8' 121.5
C7' C8' H8' 121.5
C8' C9' C4' 123.1(2)
C8' C9' S1' 129.38(17)
C4' C9' S1' 107.36(15)
N12 C3 N2 128.64(19)
N12 C3 C4 117.98(18)
N2 C3 C4 113.37(16)
C8 C9 C4 123.6(2)
C8 C9 S1 128.59(16)
C4 C9 S1 107.77(15)
N14 C13 N12 120.91(19)
N14 C13 N17 109.65(19)
N12 C13 N17 129.42(17)
C9 C4 C5 119.3(2)
C9 C4 C3 112.02(17)
C5 C4 C3 128.68(18)
C6 C5 C4 118.0(2)
C6 C5 H5 121.0
C4 C5 H5 121.0
C5 C6 C7 121.8(2)
C5 C6 H6 119.1
C7 C6 H6 119.1
C9 C8 C7 116.3(2)
C9 C8 H8 121.8
C7 C8 H8 121.8
C6 C7 C8 121.0(2)
C6 C7 H7 119.5
C8 C7 H7 119.5
N15' C18' H18D 109.5
N15' C18' H18E 109.5
H18D C18' H18E 109.5
N15' C18' H18F 109.5
H18D C18' H18F 109.5
H18E C18' H18F 109.5
N15 C18 H18A 109.5
N15 C18 H18B 109.5
H18A C18 H18B 109.5
N15 C18 H18C 109.5
H18A C18 H18C 109.5
H18B C18 H18C 109.5

loop_
_geom_bond_atom_site_label_1
_geom_bond_atom_site_label_2
_geom_bond_distance
Cu1 N17' 1.9421(15)
Cu1 N17 1.9505(16)
Cu1 O1 2.071(2)
Cu1 N2 2.0721(17)
Cu1 N2' 2.1160(17)
S1 O11 1.4296(16)
S1 O10 1.4314(16)
S1 N2 1.6512(16)
S1 C9 1.753(2)
S1' O11' 1.4268(17)
S1' O10' 1.4313(16)
S1' N2' 1.6440(17)
S1' C9' 1.761(2)
O1 H1A 0.85(4)
O1 H1B 0.63(4)
O2 H2A 0.84(4)
O2 H2B 0.77(4)
N12' C3' 1.308(2)
N12' C13' 1.360(3)
N17' N16' 1.328(2)
N17' C13' 1.356(2)
N16' N15' 1.300(2)
N15' N14' 1.322(2)
N15' C18' 1.463(3)
N14' C13' 1.335(2)
N2 C3 1.364(2)
N17 N16 1.331(2)
N17 C13 1.354(3)
N12 C3 1.302(2)
N12 C13 1.353(3)
N16 N15 1.306(3)
N14 N15 1.318(3)
N14 C13 1.340(2)
N2' C3' 1.357(2)
N15 C18 1.464(3)
C3' C4' 1.481(3)
C4' C9' 1.381(3)
C4' C5' 1.383(3)
C5' C6' 1.384(3)
C5' H5' 0.9300
C6' C7' 1.385(4)
C6' H6' 0.9300
C7' C8' 1.382(4)
C7' H7' 0.9300
C8' C9' 1.375(3)
C8' H8' 0.9300
C3 C4 1.477(3)
C9 C8 1.377(3)
C9 C4 1.377(3)
C4 C5 1.388(3)
C5 C6 1.376(3)
C5 H5 0.9300
C6 C7 1.382(3)
C6 H6 0.9300
C8 C7 1.385(3)
C8 H8 0.9300
C7 H7 0.9300
C18' H18D 0.9600
C18' H18E 0.9600
C18' H18F 0.9600
C18 H18A 0.9600
C18 H18B 0.9600
C18 H18C 0.9600

loop_
_geom_hbond_atom_site_label_D
_geom_hbond_atom_site_label_H
_geom_hbond_atom_site_label_A
_geom_hbond_distance_DH
_geom_hbond_distance_HA
_geom_hbond_distance_DA
_geom_hbond_angle_DHA
_geom_hbond_site_symmetry_A
O1 H1A O2 0.85(4) 1.78(4) 2.623(3) 172(4) 2_656
O1 H1B N16 0.63(4) 2.60(5) 2.948(3) 117(5) .
O2 H2A N12' 0.84(4) 2.14(4) 2.966(2) 168(3) 2_556
O2 H2B O10 0.77(4) 2.11(4) 2.886(2) 176(4) .
C8 H8 N14' 0.93 2.61 3.499(3) 160.8 2_556
C18' H18D O10 0.96 2.57 3.377(3) 141.5 2_656
C18' H18E N12 0.96 2.65 3.517(3) 150.9 1_545
C18' H18F O11 0.96 2.64 3.529(3) 154.1 2_556

loop_
_geom_torsion_atom_site_label_1
_geom_torsion_atom_site_label_2
_geom_torsion_atom_site_label_3
_geom_torsion_atom_site_label_4
_geom_torsion
C13' N17' N16' N15' -0.5(2)
Cu1 N17' N16' N15' 167.84(13)
N17' N16' N15' N14' 0.1(2)
N17' N16' N15' C18' -177.07(19)
N16' N15' N14' C13' 0.3(2)
C18' N15' N14' C13' 177.5(2)
O11 S1 N2 C3 113.13(14)
O10 S1 N2 C3 -117.15(15)
C9 S1 N2 C3 -2.23(15)
O11 S1 N2 Cu1 -57.80(13)
O10 S1 N2 Cu1 71.92(13)
C9 S1 N2 Cu1 -173.16(11)
C13 N17 N16 N15 -0.8(2)
Cu1 N17 N16 N15 175.44(13)
O11' S1' N2' C3' -105.76(16)
O10' S1' N2' C3' 124.40(15)
C9' S1' N2' C3' 8.14(16)
O11' S1' N2' Cu1 81.05(13)
O10' S1' N2' Cu1 -48.79(15)
C9' S1' N2' Cu1 -165.04(12)
N17 N16 N15 N14 0.2(2)
N17 N16 N15 C18 -179.96(19)
C13 N14 N15 N16 0.4(2)
C13 N14 N15 C18 -179.41(19)
N15' N14' C13' N17' -0.6(2)
N15' N14' C13' N12' 178.00(18)
N16' N17' C13' N14' 0.8(2)
Cu1 N17' C13' N14' -166.70(14)
N16' N17' C13' N12' -177.7(2)
Cu1 N17' C13' N12' 14.8(3)
C3' N12' C13' N14' -172.11(19)
C3' N12' C13' N17' 6.2(3)
C13' N12' C3' N2' -5.4(3)
C13' N12' C3' C4' 174.32(17)
S1' N2' C3' N12' 173.02(17)
Cu1 N2' C3' N12' -13.8(3)
S1' N2' C3' C4' -6.7(2)
Cu1 N2' C3' C4' 166.39(13)
N12' C3' C4' C9' -178.59(18)
N2' C3' C4' C9' 1.2(2)
N12' C3' C4' C5' -0.2(3)
N2' C3' C4' C5' 179.6(2)
C9' C4' C5' C6' -1.8(3)
C3' C4' C5' C6' 179.9(2)
C4' C5' C6' C7' 0.2(4)
C5' C6' C7' C8' 1.4(4)
C6' C7' C8' C9' -1.3(4)
C7' C8' C9' C4' -0.3(4)
C7' C8' C9' S1' 174.77(19)
C5' C4' C9' C8' 1.9(3)
C3' C4' C9' C8' -179.5(2)
C5' C4' C9' S1' -174.14(17)
C3' C4' C9' S1' 4.5(2)
O11' S1' C9' C8' -69.2(2)
O10' S1' C9' C8' 61.4(2)
N2' S1' C9' C8' 177.0(2)
O11' S1' C9' C4' 106.56(16)
O10' S1' C9' C4' -122.87(15)
N2' S1' C9' C4' -7.30(16)
C13 N12 C3 N2 -0.7(3)
C13 N12 C3 C4 -179.27(17)
S1 N2 C3 N12 -175.92(17)
Cu1 N2 C3 N12 -5.4(3)
S1 N2 C3 C4 2.7(2)
Cu1 N2 C3 C4 173.17(12)
O11 S1 C9 C8 65.2(2)
O10 S1 C9 C8 -65.5(2)
N2 S1 C9 C8 179.9(2)
O11 S1 C9 C4 -113.57(15)
O10 S1 C9 C4 115.78(15)
N2 S1 C9 C4 1.14(15)
N15 N14 C13 N12 178.16(18)
N15 N14 C13 N17 -0.9(2)
C3 N12 C13 N14 -178.21(18)
C3 N12 C13 N17 0.6(3)
N16 N17 C13 N14 1.1(2)
Cu1 N17 C13 N14 -174.85(14)
N16 N17 C13 N12 -177.9(2)
Cu1 N17 C13 N12 6.2(3)
C8 C9 C4 C5 0.3(3)
S1 C9 C4 C5 179.12(16)
C8 C9 C4 C3 -178.64(19)
S1 C9 C4 C3 0.2(2)
N12 C3 C4 C9 176.89(18)
N2 C3 C4 C9 -1.9(2)
N12 C3 C4 C5 -1.9(3)
N2 C3 C4 C5 179.34(19)
C9 C4 C5 C6 -0.7(3)
C3 C4 C5 C6 178.0(2)
C4 C5 C6 C7 0.4(3)
C4 C9 C8 C7 0.5(3)
S1 C9 C8 C7 -178.12(17)
C5 C6 C7 C8 0.4(4)
C9 C8 C7 C6 -0.8(3)
